data_7054075
loop_
_publ_author_name
'Zhang, Chunjing'
'Chen, Yanyan'
'Ma, Huiyuan'
'Yu, Tingting'
'Liu, Bo'
'Pang, Haijun'

_publ_section_title
;
 Synthesis and structural characterization of 3d--4f heterometallic
 coordination polymers: from cluster to chain
;
_journal_issue 5
_journal_name_full 'New Journal of Chemistry'
_journal_page_first 1364
_journal_paper_doi 10.1039/c3nj41064a
_journal_volume 37
_journal_year 2013
_chemical_formula_sum 'C16 H38 Mn Na2 Nd2 O24'
_chemical_formula_weight 1003.85
_chemical_name_systematic
;
?
;
_space_group_IT_number 2
_symmetry_cell_setting triclinic
_symmetry_space_group_name_Hall '-P 1'
_symmetry_space_group_name_H-M 'P -1'
_atom_sites_solution_hydrogens geom
_atom_sites_solution_primary direct
_atom_sites_solution_secondary difmap
_audit_creation_method SHELXL-97
_cell_angle_alpha 111.477(1)
_cell_angle_beta 107.859(1)
_cell_angle_gamma 93.506(1)
_cell_formula_units_Z 1
_cell_length_a 8.255(1)
_cell_length_b 10.394(1)
_cell_length_c 11.550(1)
_cell_measurement_reflns_used 25
_cell_measurement_temperature 293(2)
_cell_measurement_theta_max 15
_cell_measurement_theta_min 7.5
_cell_volume 860.78(15)
_computing_cell_refinement 'Bruker SMART'
_computing_data_collection 'Bruker SMART'
_computing_data_reduction 'Bruker SAINT'
_computing_molecular_graphics 'Bruker SHELXTL'
_computing_publication_material 'Bruker SHELXTL'
_computing_structure_refinement 'SHELXL-97 (Sheldrick, 1997)'
_computing_structure_solution 'SHELXS-97 (Sheldrick, 1990)'
_diffrn_ambient_temperature 293(2)
_diffrn_measured_fraction_theta_full 0.986
_diffrn_measured_fraction_theta_max 0.958
_diffrn_measurement_device_type 'CCD area detector'
_diffrn_measurement_method 'phi and omega scans'
_diffrn_radiation_monochromator graphite
_diffrn_radiation_source 'fine-focus sealed tube'
_diffrn_radiation_type MoK\a
_diffrn_radiation_wavelength 0.71069
_diffrn_reflns_av_R_equivalents 0.0221
_diffrn_reflns_av_sigmaI/netI 0.0387
_diffrn_reflns_limit_h_max 11
_diffrn_reflns_limit_h_min -11
_diffrn_reflns_limit_k_max 13
_diffrn_reflns_limit_k_min -13
_diffrn_reflns_limit_l_max 15
_diffrn_reflns_limit_l_min -15
_diffrn_reflns_number 7357
_diffrn_reflns_theta_full 25.00
_diffrn_reflns_theta_max 28.30
_diffrn_reflns_theta_min 2.64
_diffrn_standards_decay_% none
_diffrn_standards_interval_count 150
_diffrn_standards_number 2
_exptl_absorpt_coefficient_mu 3.442
_exptl_absorpt_correction_T_max 0.618
_exptl_absorpt_correction_T_min 0.544
_exptl_absorpt_correction_type multi-scan
_exptl_absorpt_process_details 'SADABS (Sheldrick, 1996)'
_exptl_crystal_colour pink
_exptl_crystal_density_diffrn 1.909
_exptl_crystal_density_method 'not measured'
_exptl_crystal_description block
_exptl_crystal_F_000 479.0
_exptl_crystal_size_max 0.18
_exptl_crystal_size_mid 0.16
_exptl_crystal_size_min 0.14
_refine_diff_density_max 0.900
_refine_diff_density_min -1.109
_refine_diff_density_rms 0.139
_refine_ls_extinction_method none
_refine_ls_goodness_of_fit_ref 1.024
_refine_ls_hydrogen_treatment constr
_refine_ls_matrix_type full
_refine_ls_number_parameters 209
_refine_ls_number_reflns 4264
_refine_ls_number_restraints 0
_refine_ls_restrained_S_all 1.024
_refine_ls_R_factor_all 0.0380
_refine_ls_R_factor_gt 0.0316
_refine_ls_shift/su_max 0.000
_refine_ls_shift/su_mean 0.000
_refine_ls_structure_factor_coef Fsqd
_refine_ls_weighting_details 'calc w=1/[\s^2^(Fo^2^)+(0.0417P)^2^+1.0799P] where P=(Fo^2^+2Fc^2^)/3'
_refine_ls_weighting_scheme calc
_refine_ls_wR_factor_gt 0.0749
_refine_ls_wR_factor_ref 0.0779
_reflns_number_gt 3656
_reflns_number_total 4264
_reflns_threshold_expression >2sigma(I)
_cod_data_source_file c3nj41064a.txt
_cod_data_source_block yy
_cod_depositor_comments
;
The following automatic conversions were performed:

'_symmetry_cell_setting' value 'Triclinic' changed to 'triclinic'
according to
/usr/data/users/saulius/automatic-downloads/retrospective/RSC/lib/dictionaries/cif_core.dic
dictionary named 'cif_core.dic' version 2.4.2 from 2011-04-26.

Automatic conversion script
Id: cif_fix_values 2281 2013-09-26 08:29:07Z andrius 
;
_cod_original_sg_symbol_H-M 'P-1 '
_cod_database_code 7054075

loop_
_symmetry_equiv_pos_as_xyz
'x, y, z'
'-x, -y, -z'

loop_
_atom_site_label
_atom_site_type_symbol
_atom_site_fract_x
_atom_site_fract_y
_atom_site_fract_z
_atom_site_U_iso_or_equiv
_atom_site_adp_type
_atom_site_occupancy
_atom_site_symmetry_multiplicity
_atom_site_calc_flag
_atom_site_refinement_flags
Nd1 Nd -0.08449(3) 0.08088(2) -0.33222(2) 0.01878(7) Uani 1 1 d .
Mn1 Mn 0.0000 0.0000 0.0000 0.01991(17) Uani 1 2 d S
O8 O 0.1444(4) 0.2254(3) -0.1302(3) 0.0376(8) Uani 1 1 d .
O7 O -0.1735(4) 0.0509(3) -0.1548(3) 0.0272(6) Uani 1 1 d .
O6 O 0.1121(4) 0.1303(3) -0.4346(3) 0.0316(7) Uani 1 1 d .
O5 O 0.1043(4) -0.0810(3) -0.2904(3) 0.0315(7) Uani 1 1 d .
O4W O -0.2859(4) 0.1098(4) -0.5299(3) 0.0339(7) Uani 1 1 d .
O4 O -0.3841(4) 0.0825(4) -0.3043(3) 0.0362(8) Uani 1 1 d .
C8 C 0.1010(5) -0.1771(4) -0.2483(4) 0.0250(8) Uani 1 1 d .
C7 C -0.4467(7) 0.0610(7) -0.1221(6) 0.0476(14) Uani 1 1 d .
H7A H -0.5586 0.0762 -0.1657 0.071 Uiso 1 1 calc R
H7B H -0.3967 0.1332 -0.0335 0.071 Uiso 1 1 calc R
H7C H -0.4593 -0.0296 -0.1181 0.071 Uiso 1 1 calc R
C6 C 0.2314(6) 0.2060(4) -0.4418(4) 0.0276(9) Uani 1 1 d .
C5 C 0.3247(8) 0.3427(6) -0.3314(6) 0.0557(16) Uani 1 1 d .
H5A H 0.3283 0.3393 -0.2487 0.084 Uiso 1 1 calc R
H5B H 0.2656 0.4159 -0.3441 0.084 Uiso 1 1 calc R
H5C H 0.4409 0.3618 -0.3296 0.084 Uiso 1 1 calc R
O2 O 0.2116(4) 0.1689(3) 0.0444(3) 0.0315(7) Uani 1 1 d .
O1 O 0.0667(4) -0.1662(3) -0.1473(3) 0.0325(7) Uani 1 1 d .
C4 C 0.2340(5) 0.2462(4) -0.0136(4) 0.0246(8) Uani 1 1 d .
O3W O -0.1113(5) 0.3328(4) -0.2606(4) 0.0569(11) Uani 1 1 d .
C3 C 0.3776(7) 0.3744(5) 0.0617(5) 0.0478(14) Uani 1 1 d .
H3A H 0.4191 0.3956 0.0004 0.072 Uiso 1 1 calc R
H3B H 0.4709 0.3563 0.1239 0.072 Uiso 1 1 calc R
H3C H 0.3344 0.4530 0.1089 0.072 Uiso 1 1 calc R
C2 C 0.1436(11) -0.3134(6) -0.3231(7) 0.069(2) Uani 1 1 d .
H2A H 0.2669 -0.3074 -0.2910 0.104 Uiso 1 1 calc R
H2B H 0.1037 -0.3325 -0.4161 0.104 Uiso 1 1 calc R
H2C H 0.0875 -0.3881 -0.3102 0.104 Uiso 1 1 calc R
C1 C -0.3311(5) 0.0659(4) -0.1982(4) 0.0245(8) Uani 1 1 d .
O2W O 0.0917(6) 0.5991(4) -0.0666(4) 0.0617(12) Uani 1 1 d .
O1W O -0.3045(6) 0.4436(4) -0.4208(4) 0.0610(12) Uani 1 1 d .
O3 O 0.2732(4) 0.1606(3) -0.5438(3) 0.0372(8) Uani 1 1 d .
Na1 Na 0.3935(5) 0.2945(4) -0.6744(4) 0.0936(10) Uani 1 1 d .

loop_
_atom_site_aniso_label
_atom_site_aniso_U_11
_atom_site_aniso_U_22
_atom_site_aniso_U_33
_atom_site_aniso_U_23
_atom_site_aniso_U_13
_atom_site_aniso_U_12
Nd1 0.02014(11) 0.02172(11) 0.01336(11) 0.00765(8) 0.00452(8) 0.00025(7)
Mn1 0.0234(4) 0.0206(4) 0.0141(4) 0.0072(3) 0.0048(3) 0.0013(3)
O8 0.0426(19) 0.0369(18) 0.0195(16) 0.0121(14) -0.0048(14) -0.0105(15)
O7 0.0214(14) 0.0452(18) 0.0210(15) 0.0198(14) 0.0075(12) 0.0075(13)
O6 0.0337(17) 0.0316(16) 0.0266(17) 0.0092(14) 0.0127(14) -0.0076(13)
O5 0.0349(17) 0.0358(17) 0.0299(17) 0.0191(14) 0.0117(14) 0.0113(14)
O4W 0.0308(16) 0.0458(19) 0.0241(16) 0.0181(15) 0.0040(13) 0.0048(14)
O4 0.0285(16) 0.060(2) 0.0310(18) 0.0294(17) 0.0106(14) 0.0158(15)
C8 0.027(2) 0.026(2) 0.023(2) 0.0090(17) 0.0118(17) 0.0072(16)
C7 0.032(3) 0.084(4) 0.039(3) 0.032(3) 0.019(2) 0.016(3)
C6 0.035(2) 0.023(2) 0.020(2) 0.0066(17) 0.0087(18) -0.0037(17)
C5 0.070(4) 0.038(3) 0.036(3) -0.008(2) 0.023(3) -0.025(3)
O2 0.0329(16) 0.0334(16) 0.0234(16) 0.0127(13) 0.0049(13) -0.0063(13)
O1 0.049(2) 0.0299(16) 0.0238(16) 0.0106(13) 0.0198(15) 0.0097(14)
C4 0.027(2) 0.0200(18) 0.018(2) 0.0026(16) 0.0046(16) -0.0013(15)
O3W 0.057(2) 0.0281(18) 0.065(3) 0.0120(18) 0.001(2) 0.0116(17)
C3 0.050(3) 0.038(3) 0.034(3) 0.013(2) -0.005(2) -0.023(2)
C2 0.123(6) 0.045(3) 0.074(5) 0.028(3) 0.073(5) 0.039(4)
C1 0.0222(19) 0.029(2) 0.021(2) 0.0092(17) 0.0069(16) 0.0054(16)
O2W 0.086(3) 0.036(2) 0.054(3) 0.0157(19) 0.018(2) 0.006(2)
O1W 0.057(3) 0.051(2) 0.057(3) 0.014(2) 0.005(2) 0.021(2)
O3 0.0421(19) 0.0380(18) 0.0251(17) 0.0053(14) 0.0164(15) -0.0128(15)
Na1 0.105(3) 0.086(2) 0.083(2) 0.0349(19) 0.028(2) 0.0030(19)

loop_
_atom_type_symbol
_atom_type_description
_atom_type_scat_dispersion_real
_atom_type_scat_dispersion_imag
_atom_type_scat_source
C C 0.0033 0.0016 'International Tables Vol C Tables 4.2.6.8 and 6.1.1.4'
H H 0.0000 0.0000 'International Tables Vol C Tables 4.2.6.8 and 6.1.1.4'
O O 0.0106 0.0060 'International Tables Vol C Tables 4.2.6.8 and 6.1.1.4'
Mn Mn 0.3368 0.7283 'International Tables Vol C Tables 4.2.6.8 and 6.1.1.4'
Nd Nd -0.1943 3.0179 'International Tables Vol C Tables 4.2.6.8 and 6.1.1.4'
Na Na 0.0362 0.0249 'International Tables Vol C Tables 4.2.6.8 and 6.1.1.4'

loop_
_geom_angle_atom_site_label_1
_geom_angle_atom_site_label_2
_geom_angle_atom_site_label_3
_geom_angle
_geom_angle_site_symmetry_1
_geom_angle_site_symmetry_3
O8 Nd1 O6 83.94(12) . .
O8 Nd1 O5 76.32(12) . .
O6 Nd1 O5 83.01(11) . .
O8 Nd1 O3W 68.68(12) . .
O6 Nd1 O3W 87.69(14) . .
O5 Nd1 O3W 144.52(12) . .
O8 Nd1 O7 75.26(11) . .
O6 Nd1 O7 157.04(10) . .
O5 Nd1 O7 82.71(10) . .
O3W Nd1 O7 93.61(13) . .
O8 Nd1 O3 142.67(11) . 2_554
O6 Nd1 O3 114.35(10) . 2_554
O5 Nd1 O3 74.25(12) . 2_554
O3W Nd1 O3 139.78(13) . 2_554
O7 Nd1 O3 78.69(10) . 2_554
O8 Nd1 O4W 137.30(11) . .
O6 Nd1 O4W 77.87(11) . .
O5 Nd1 O4W 137.61(11) . .
O3W Nd1 O4W 72.26(12) . .
O7 Nd1 O4W 124.32(11) . .
O3 Nd1 O4W 79.80(11) 2_554 .
O8 Nd1 O4 111.70(12) . .
O6 Nd1 O4 150.20(10) . .
O5 Nd1 O4 124.45(10) . .
O3W Nd1 O4 75.73(13) . .
O7 Nd1 O4 50.77(9) . .
O3 Nd1 O4 68.88(11) 2_554 .
O4W Nd1 O4 73.59(10) . .
O8 Nd1 O6 136.24(12) . 2_554
O6 Nd1 O6 65.37(11) . 2_554
O5 Nd1 O6 69.90(11) . 2_554
O3W Nd1 O6 135.31(12) . 2_554
O7 Nd1 O6 125.22(10) . 2_554
O3 Nd1 O6 49.01(9) 2_554 2_554
O4W Nd1 O6 67.76(11) . 2_554
O4 Nd1 O6 110.14(10) . 2_554
O8 Nd1 C1 93.46(13) . .
O6 Nd1 C1 171.12(11) . .
O5 Nd1 C1 104.67(11) . .
O3W Nd1 C1 83.46(14) . .
O7 Nd1 C1 25.71(10) . .
O3 Nd1 C1 72.62(11) 2_554 .
O4W Nd1 C1 98.66(11) . .
O4 Nd1 C1 25.07(10) . .
O6 Nd1 C1 121.14(11) 2_554 .
O8 Nd1 C6 147.44(12) . 2_554
O6 Nd1 C6 90.16(11) . 2_554
O5 Nd1 C6 71.19(12) . 2_554
O3W Nd1 C6 143.23(13) . 2_554
O7 Nd1 C6 102.10(11) . 2_554
O3 Nd1 C6 24.26(10) 2_554 2_554
O4W Nd1 C6 71.41(12) . 2_554
O4 Nd1 C6 88.78(12) . 2_554
O6 Nd1 C6 24.79(10) 2_554 2_554
C1 Nd1 C6 96.51(12) . 2_554
O1 Mn1 O1 180.0 2 .
O1 Mn1 O7 90.92(12) 2 2
O1 Mn1 O7 89.08(12) . 2
O1 Mn1 O7 89.08(12) 2 .
O1 Mn1 O7 90.92(12) . .
O7 Mn1 O7 180.0 2 .
O1 Mn1 O2 83.06(13) 2 .
O1 Mn1 O2 96.94(13) . .
O7 Mn1 O2 88.09(12) 2 .
O7 Mn1 O2 91.91(12) . .
O1 Mn1 O2 96.94(13) 2 2
O1 Mn1 O2 83.06(13) . 2
O7 Mn1 O2 91.91(12) 2 2
O7 Mn1 O2 88.09(12) . 2
O2 Mn1 O2 180.0 . 2
C4 O8 Nd1 148.6(3) . .
C1 O7 Mn1 140.6(3) . .
C1 O7 Nd1 97.1(2) . .
Mn1 O7 Nd1 122.13(13) . .
C6 O6 Nd1 154.2(3) . .
C6 O6 Nd1 91.1(3) . 2_554
Nd1 O6 Nd1 114.63(11) . 2_554
C8 O5 Nd1 135.9(3) . .
C1 O4 Nd1 93.2(2) . .
O1 C8 O5 124.9(4) . .
O1 C8 C2 117.3(4) . .
O5 C8 C2 117.9(4) . .
O3 C6 O6 118.8(4) . .
O3 C6 C5 120.2(4) . .
O6 C6 C5 120.9(4) . .
O3 C6 Nd1 54.8(2) . 2_554
O6 C6 Nd1 64.1(2) . 2_554
C5 C6 Nd1 172.9(4) . 2_554
C4 O2 Mn1 133.4(3) . .
C4 O2 Na1 113.8(3) . 1_556
Mn1 O2 Na1 108.34(13) . 1_556
C8 O1 Mn1 134.6(3) . .
O8 C4 O2 124.8(4) . .
O8 C4 C3 116.8(4) . .
O2 C4 C3 118.4(4) . .
O4 C1 O7 118.9(4) . .
O4 C1 C7 121.7(4) . .
O7 C1 C7 119.4(4) . .
O4 C1 Nd1 61.7(2) . .
O7 C1 Nd1 57.2(2) . .
C7 C1 Nd1 176.3(3) . .
Na1 O1W Na1 100.69(15) 2_564 1_455
C6 O3 Nd1 100.9(2) . 2_554
C6 O3 Na1 132.3(3) . .
Nd1 O3 Na1 121.00(14) 2_554 .
O3 Na1 O1W 101.88(18) . 2_564
O3 Na1 O2 112.75(15) . 1_554
O1W Na1 O2 106.81(16) 2_564 1_554
O3 Na1 O1W 86.73(16) . 1_655
O1W Na1 O1W 79.31(15) 2_564 1_655
O2 Na1 O1W 157.07(18) 1_554 1_655

loop_
_geom_bond_atom_site_label_1
_geom_bond_atom_site_label_2
_geom_bond_distance
_geom_bond_site_symmetry_2
Nd1 O8 2.378(3) .
Nd1 O6 2.411(3) .
Nd1 O5 2.439(3) .
Nd1 O3W 2.487(4) .
Nd1 O7 2.489(3) .
Nd1 O3 2.510(3) 2_554
Nd1 O4W 2.511(3) .
Nd1 O4 2.591(3) .
Nd1 O6 2.712(3) 2_554
Nd1 C1 2.938(4) .
Nd1 C6 3.015(4) 2_554
Mn1 O1 2.172(3) 2
Mn1 O1 2.172(3) .
Mn1 O7 2.178(3) 2
Mn1 O7 2.178(3) .
Mn1 O2 2.193(3) .
Mn1 O2 2.193(3) 2
O8 C4 1.250(5) .
O7 C1 1.284(5) .
O6 C6 1.264(5) .
O6 Nd1 2.712(3) 2_554
O5 C8 1.263(5) .
O4 C1 1.247(5) .
C8 O1 1.250(5) .
C8 C2 1.493(7) .
C7 C1 1.493(6) .
C6 O3 1.261(5) .
C6 C5 1.475(6) .
C6 Nd1 3.015(4) 2_554
O2 C4 1.258(5) .
O2 Na1 2.858(5) 1_556
C4 C3 1.504(6) .
O1W Na1 2.776(6) 2_564
O1W Na1 2.987(6) 1_455
O3 Nd1 2.510(3) 2_554
O3 Na1 2.736(5) .
Na1 O1W 2.776(6) 2_564
Na1 O2 2.858(5) 1_554
Na1 O1W 2.987(6) 1_655
